data_1528208
loop_
_publ_author_name
'Willett, R.D.'
'Dwiggins, C.jr.'
'Kruh, R.F.'
'Rundle, R.E.'

_publ_section_title
;
 Crystal structures of K Cu Cl3 and N H4 Cu Cl3
;
_journal_name_full 'Journal of Chemical Physics'
_journal_page_first 2429
_journal_page_last 2436
_journal_volume 38
_journal_year 1963
_chemical_compound_source Synthetic
_chemical_formula_sum 'Cl3 Cu K'
_chemical_name_mineral Sanguite
_chemical_name_systematic 'K Cu Cl3'
_space_group_IT_number 14
_symmetry_space_group_name_Hall '-P 2ybc'
_symmetry_space_group_name_H-M 'P 1 21/c 1'
_cell_angle_alpha 90
_cell_angle_beta 97.33
_cell_angle_gamma 90
_cell_formula_units_Z 4
_cell_length_a 4.029
_cell_length_b 13.785
_cell_length_c 8.736
_cell_volume 481.230
_citation_journal_id_ASTM JCPSA6
_database_code_amcsd 0019972
_exptl_crystal_density_diffrn 2.885
_cod_data_source_file Willett_JCPSA6_1963_1555.cif
_cod_data_source_block Cl3Cu1K1
_cod_original_cell_volume 481.2302
_cod_original_formula_sum 'Cl3 Cu1 K1'
_cod_database_code 1528208

loop_
_space_group_symop_operation_xyz
x,y,z
-x,y+1/2,-z+1/2
-x,-y,-z
x,-y-1/2,z-1/2

loop_
_atom_site_label
_atom_site_type_symbol
_atom_site_fract_x
_atom_site_fract_y
_atom_site_fract_z
_atom_site_occupancy
_atom_site_U_iso_or_equiv
Cl3 Cl-1 -0.1797 0.09875 -0.03369 1 0.0
Cl2 Cl-1 0.6782 -0.00745 0.32171 1 0.0
Cl1 Cl-1 0.2754 0.19875 0.263 1 0.0
Cu1 Cu+2 0.2408 0.04976 0.1575 1 0.0
K1 K+1 0.7825 0.17081 0.55692 1 0.0

loop_
_cod_related_entry_id
_cod_related_entry_database
_cod_related_entry_code
1 AMCSD 0019972
